data_4132380
loop_
_publ_author_name
'Borah, Arun Jyoti'
'Shi, Zhuangzhi'

_publ_section_title
;
 Rhodium-Catalyzed, Remote Terminal Hydroarylation of Activated Olefins
 through a Long-Range Deconjugative Isomerization.
;
_journal_issue 19
_journal_name_full 'Journal of the American Chemical Society'
_journal_page_first 6062
_journal_page_last 6066
_journal_paper_doi 10.1021/jacs.8b03560
_journal_volume 140
_journal_year 2018
_chemical_formula_sum 'C22 H33 N2 P'
_chemical_formula_weight 356.47
_space_group_crystal_system monoclinic
_space_group_IT_number 15
_space_group_name_Hall '-C 2yc'
_space_group_name_H-M_alt 'C 1 2/c 1'
_atom_sites_solution_hydrogens geom
_audit_creation_method SHELXL-2016/6
_cell_angle_alpha 90
_cell_angle_beta 90.349(3)
_cell_angle_gamma 90
_cell_formula_units_Z 8
_cell_length_a 22.0032(15)
_cell_length_b 8.3103(5)
_cell_length_c 22.7142(14)
_cell_measurement_reflns_used 3133
_cell_measurement_temperature 153(2)
_cell_measurement_theta_max 26.53
_cell_measurement_theta_min 2.17
_cell_volume 4153.3(5)
_computing_cell_refinement 'Bruker SAINT'
_computing_data_collection 'Bruker APEX2'
_computing_data_reduction 'Bruker SAINT'
_computing_molecular_graphics 'Bruker SHELXTL'
_computing_publication_material 'Bruker SHELXTL'
_computing_structure_refinement 'SHELXL-2016/6 (Sheldrick, 2016)'
_computing_structure_solution 'SHELXS-97 (Sheldrick 2008)'
_diffrn_ambient_temperature 153(2)
_diffrn_measured_fraction_theta_full 0.998
_diffrn_measured_fraction_theta_max 0.998
_diffrn_measurement_device_type 'Bruker APEX-II CCD'
_diffrn_measurement_method '\f and \w scans'
_diffrn_radiation_type MoK\a
_diffrn_radiation_wavelength 0.71073
_diffrn_reflns_av_R_equivalents 0.0696
_diffrn_reflns_av_unetI/netI 0.0526
_diffrn_reflns_Laue_measured_fraction_full 0.998
_diffrn_reflns_Laue_measured_fraction_max 0.998
_diffrn_reflns_limit_h_max 26
_diffrn_reflns_limit_h_min -26
_diffrn_reflns_limit_k_max 9
_diffrn_reflns_limit_k_min -9
_diffrn_reflns_limit_l_max 27
_diffrn_reflns_limit_l_min -20
_diffrn_reflns_number 14461
_diffrn_reflns_point_group_measured_fraction_full 0.998
_diffrn_reflns_point_group_measured_fraction_max 0.998
_diffrn_reflns_theta_full 25.009
_diffrn_reflns_theta_max 25.009
_diffrn_reflns_theta_min 2.585
_exptl_absorpt_coefficient_mu 0.139
_exptl_crystal_colour
;
;
_exptl_crystal_density_diffrn 1.140
_exptl_crystal_description
;
;
_exptl_crystal_F_000 1552
_exptl_crystal_size_max 0.220
_exptl_crystal_size_mid 0.190
_exptl_crystal_size_min 0.180
_refine_diff_density_max 0.308
_refine_diff_density_min -0.365
_refine_diff_density_rms 0.046
_refine_ls_extinction_method none
_refine_ls_goodness_of_fit_ref 1.049
_refine_ls_hydrogen_treatment constr
_refine_ls_matrix_type full
_refine_ls_number_parameters 233
_refine_ls_number_reflns 3642
_refine_ls_number_restraints 0
_refine_ls_restrained_S_all 1.049
_refine_ls_R_factor_all 0.0512
_refine_ls_R_factor_gt 0.0424
_refine_ls_shift/su_max 0.009
_refine_ls_shift/su_mean 0.000
_refine_ls_structure_factor_coef Fsqd
_refine_ls_weighting_details 'w=1/[\s^2^(Fo^2^)+(0.0443P)^2^+4.5059P] where P=(Fo^2^+2Fc^2^)/3'
_refine_ls_weighting_scheme calc
_refine_ls_wR_factor_gt 0.1069
_refine_ls_wR_factor_ref 0.1122
_reflns_Friedel_coverage 0.000
_reflns_number_gt 3125
_reflns_number_total 3642
_reflns_threshold_expression 'I > 2\s(I)'
_cod_data_source_file ja8b03560_si_002.cif
_cod_data_source_block 11
_cod_original_sg_symbol_H-M 'C 2/c'
_cod_database_code 4132380
_shelx_shelxl_version_number 2016/6
_shelx_space_group_comment
;
The symmetry employed for this shelxl refinement is uniquely defined
by the following loop, which should always be used as a source of
symmetry information in preference to the above space-group names.
They are only intended as comments.
;
_shelx_estimated_absorpt_t_min 0.970
_shelx_estimated_absorpt_t_max 0.975

loop_
_space_group_symop_operation_xyz
'x, y, z'
'-x, y, -z+1/2'
'x+1/2, y+1/2, z'
'-x+1/2, y+1/2, -z+1/2'
'-x, -y, -z'
'x, -y, z-1/2'
'-x+1/2, -y+1/2, -z'
'x+1/2, -y+1/2, z-1/2'

loop_
_atom_site_label
_atom_site_type_symbol
_atom_site_fract_x
_atom_site_fract_y
_atom_site_fract_z
_atom_site_U_iso_or_equiv
_atom_site_adp_type
_atom_site_occupancy
_atom_site_site_symmetry_order
_atom_site_calc_flag
_atom_site_refinement_flags_posn
_atom_site_refinement_flags_adp
C1 C 0.18884(9) 0.5436(2) 0.06876(8) 0.0268(4) Uani 1 1 d . .
H1 H 0.159010 0.515843 0.040102 0.032 Uiso 1 1 calc R U
C2 C 0.24785(8) 0.5013(2) 0.06561(7) 0.0247(4) Uani 1 1 d . .
H2 H 0.266344 0.440394 0.035182 0.030 Uiso 1 1 calc R U
C3 C 0.27741(8) 0.5654(2) 0.11684(7) 0.0185(4) Uani 1 1 d . .
C4 C 0.23286(7) 0.6458(2) 0.15039(7) 0.0163(4) Uani 1 1 d . .
C5 C 0.24845(7) 0.71784(19) 0.20479(7) 0.0157(4) Uani 1 1 d . .
C6 C 0.30930(8) 0.7067(2) 0.22135(7) 0.0176(4) Uani 1 1 d . .
H6 H 0.321265 0.756125 0.257309 0.021 Uiso 1 1 calc R U
C7 C 0.35428(8) 0.6275(2) 0.18863(8) 0.0201(4) Uani 1 1 d . .
C8 C 0.33806(8) 0.5569(2) 0.13600(7) 0.0191(4) Uani 1 1 d . .
H8 H 0.367617 0.503112 0.112900 0.023 Uiso 1 1 calc R U
C9 C 0.20499(8) 0.8011(2) 0.24639(7) 0.0168(4) Uani 1 1 d . .
H9A H 0.174175 0.859647 0.222758 0.020 Uiso 1 1 calc R U
H9B H 0.227982 0.881841 0.269584 0.020 Uiso 1 1 calc R U
C10 C 0.17209(8) 0.6884(2) 0.28912(7) 0.0182(4) Uani 1 1 d . .
H10A H 0.138585 0.748154 0.308133 0.022 Uiso 1 1 calc R U
H10B H 0.153918 0.598307 0.266588 0.022 Uiso 1 1 calc R U
C11 C 0.21407(8) 0.6201(2) 0.33681(7) 0.0202(4) Uani 1 1 d . .
H11A H 0.235888 0.709840 0.356285 0.024 Uiso 1 1 calc R U
H11B H 0.244762 0.549871 0.318114 0.024 Uiso 1 1 calc R U
C12 C 0.17974(9) 0.5227(2) 0.38369(8) 0.0247(4) Uani 1 1 d . .
H12A H 0.152042 0.445667 0.363877 0.030 Uiso 1 1 calc R U
H12B H 0.209320 0.459929 0.407355 0.030 Uiso 1 1 calc R U
C13 C 0.14452(8) 0.6260(2) 0.42279(8) 0.0223(4) Uani 1 1 d . .
C14 C 0.05105(8) 0.5518(2) 0.13028(8) 0.0258(4) Uani 1 1 d . .
C15 C 0.07898(11) 0.4097(3) 0.16343(10) 0.0430(6) Uani 1 1 d . .
H15A H 0.092684 0.445198 0.202449 0.064 Uiso 1 1 calc R U
H15B H 0.113703 0.367991 0.141324 0.064 Uiso 1 1 calc R U
H15C H 0.048474 0.324645 0.167771 0.064 Uiso 1 1 calc R U
C16 C 0.02931(9) 0.4963(3) 0.06933(8) 0.0311(5) Uani 1 1 d . .
H16A H 0.064061 0.456829 0.046746 0.047 Uiso 1 1 calc R U
H16B H 0.010485 0.586944 0.048501 0.047 Uiso 1 1 calc R U
H16C H -0.000522 0.409653 0.073791 0.047 Uiso 1 1 calc R U
C17 C -0.00514(9) 0.6107(3) 0.16434(8) 0.0383(5) Uani 1 1 d . .
H17A H -0.033660 0.521250 0.169341 0.057 Uiso 1 1 calc R U
H17B H -0.025017 0.697477 0.142248 0.057 Uiso 1 1 calc R U
H17C H 0.007563 0.650835 0.203077 0.057 Uiso 1 1 calc R U
C18 C 0.09693(8) 0.8730(2) 0.07609(8) 0.0249(4) Uani 1 1 d . .
C19 C 0.10566(10) 0.8206(3) 0.01211(8) 0.0349(5) Uani 1 1 d . .
H19A H 0.077065 0.733845 0.002644 0.052 Uiso 1 1 calc R U
H19B H 0.147365 0.782185 0.006764 0.052 Uiso 1 1 calc R U
H19C H 0.098127 0.912332 -0.014064 0.052 Uiso 1 1 calc R U
C20 C 0.03352(9) 0.9469(3) 0.08329(9) 0.0369(5) Uani 1 1 d . .
H20A H 0.026726 0.972320 0.124859 0.055 Uiso 1 1 calc R U
H20B H 0.002704 0.869888 0.069781 0.055 Uiso 1 1 calc R U
H20C H 0.030618 1.045551 0.059829 0.055 Uiso 1 1 calc R U
C21 C 0.14461(10) 1.0032(3) 0.09017(10) 0.0370(5) Uani 1 1 d . .
H21A H 0.140602 1.091758 0.061923 0.055 Uiso 1 1 calc R U
H21B H 0.185430 0.956715 0.087429 0.055 Uiso 1 1 calc R U
H21C H 0.138160 1.044027 0.130124 0.055 Uiso 1 1 calc R U
C22 C 0.41869(8) 0.6151(3) 0.21230(9) 0.0289(4) Uani 1 1 d . .
H22A H 0.418540 0.556396 0.249727 0.043 Uiso 1 1 calc R U
H22B H 0.435168 0.723311 0.218598 0.043 Uiso 1 1 calc R U
H22C H 0.444000 0.557462 0.183880 0.043 Uiso 1 1 calc R U
N1 N 0.17703(6) 0.63309(18) 0.11921(6) 0.0208(3) Uani 1 1 d . .
N2 N 0.11778(8) 0.7092(2) 0.45357(7) 0.0299(4) Uani 1 1 d . .
P1 P 0.10758(2) 0.72189(6) 0.13716(2) 0.01879(15) Uani 1 1 d . .

loop_
_atom_site_aniso_label
_atom_site_aniso_U_11
_atom_site_aniso_U_22
_atom_site_aniso_U_33
_atom_site_aniso_U_23
_atom_site_aniso_U_13
_atom_site_aniso_U_12
C1 0.0306(10) 0.0339(11) 0.0157(8) -0.0081(8) -0.0095(7) 0.0059(9)
C2 0.0303(10) 0.0282(10) 0.0157(8) -0.0051(8) -0.0029(7) 0.0072(8)
C3 0.0245(9) 0.0155(9) 0.0155(8) 0.0027(7) -0.0004(7) 0.0013(7)
C4 0.0178(8) 0.0147(8) 0.0163(8) 0.0032(7) -0.0039(7) 0.0009(7)
C5 0.0201(9) 0.0116(8) 0.0153(8) 0.0027(7) -0.0013(7) -0.0012(7)
C6 0.0206(9) 0.0152(9) 0.0172(8) 0.0004(7) -0.0025(7) -0.0039(7)
C7 0.0195(9) 0.0165(9) 0.0242(9) 0.0031(7) -0.0011(7) -0.0019(7)
C8 0.0201(9) 0.0170(9) 0.0203(8) 0.0025(7) 0.0028(7) 0.0025(7)
C9 0.0186(9) 0.0154(8) 0.0163(8) -0.0018(7) -0.0042(7) -0.0003(7)
C10 0.0175(8) 0.0196(9) 0.0176(8) -0.0036(7) -0.0025(7) -0.0023(7)
C11 0.0216(9) 0.0200(9) 0.0191(8) 0.0001(7) 0.0003(7) 0.0009(7)
C12 0.0307(10) 0.0212(10) 0.0223(9) 0.0033(8) 0.0000(8) 0.0021(8)
C13 0.0243(9) 0.0250(10) 0.0174(9) 0.0058(8) -0.0035(7) -0.0045(8)
C14 0.0261(10) 0.0320(11) 0.0192(9) 0.0027(8) -0.0078(7) -0.0042(8)
C15 0.0487(14) 0.0370(13) 0.0430(12) 0.0152(11) -0.0237(11) -0.0149(11)
C16 0.0295(10) 0.0396(12) 0.0240(10) -0.0049(9) -0.0094(8) -0.0042(9)
C17 0.0295(11) 0.0656(16) 0.0198(9) -0.0012(10) -0.0019(8) -0.0142(11)
C18 0.0253(10) 0.0282(10) 0.0213(9) 0.0054(8) -0.0068(7) 0.0034(8)
C19 0.0356(11) 0.0482(13) 0.0210(10) 0.0102(9) -0.0034(8) 0.0008(10)
C20 0.0325(11) 0.0395(13) 0.0387(12) 0.0068(10) -0.0082(9) 0.0115(10)
C21 0.0384(12) 0.0312(12) 0.0412(12) 0.0098(10) -0.0109(9) -0.0032(9)
C22 0.0184(9) 0.0341(11) 0.0343(11) -0.0075(9) -0.0022(8) 0.0006(8)
N1 0.0205(8) 0.0260(8) 0.0157(7) -0.0043(6) -0.0069(6) 0.0043(6)
N2 0.0335(9) 0.0322(10) 0.0239(8) 0.0006(8) 0.0038(7) -0.0008(8)
P1 0.0186(2) 0.0244(3) 0.0133(2) -0.00149(18) -0.00525(17) 0.00320(19)

loop_
_atom_type_symbol
_atom_type_description
_atom_type_scat_dispersion_real
_atom_type_scat_dispersion_imag
_atom_type_scat_source
C C 0.0033 0.0016 'International Tables Vol C Tables 4.2.6.8 and 6.1.1.4'
H H 0.0000 0.0000 'International Tables Vol C Tables 4.2.6.8 and 6.1.1.4'
N N 0.0061 0.0033 'International Tables Vol C Tables 4.2.6.8 and 6.1.1.4'
P P 0.1023 0.0942 'International Tables Vol C Tables 4.2.6.8 and 6.1.1.4'

loop_
_geom_angle_atom_site_label_1
_geom_angle_atom_site_label_2
_geom_angle_atom_site_label_3
_geom_angle
C2 C1 N1 111.59(16)
C2 C1 H1 124.2
N1 C1 H1 124.2
C1 C2 C3 107.02(16)
C1 C2 H2 126.5
C3 C2 H2 126.5
C8 C3 C4 121.20(15)
C8 C3 C2 131.29(16)
C4 C3 C2 107.51(15)
C5 C4 C3 120.42(15)
C5 C4 N1 132.29(15)
C3 C4 N1 107.29(14)
C6 C5 C4 115.85(15)
C6 C5 C9 118.13(15)
C4 C5 C9 126.00(15)
C5 C6 C7 124.60(16)
C5 C6 H6 117.7
C7 C6 H6 117.7
C8 C7 C6 118.63(16)
C8 C7 C22 121.04(16)
C6 C7 C22 120.28(16)
C7 C8 C3 119.29(16)
C7 C8 H8 120.4
C3 C8 H8 120.4
C5 C9 C10 114.70(14)
C5 C9 H9A 108.6
C10 C9 H9A 108.6
C5 C9 H9B 108.6
C10 C9 H9B 108.6
H9A C9 H9B 107.6
C11 C10 C9 112.94(14)
C11 C10 H10A 109.0
C9 C10 H10A 109.0
C11 C10 H10B 109.0
C9 C10 H10B 109.0
H10A C10 H10B 107.8
C10 C11 C12 112.86(14)
C10 C11 H11A 109.0
C12 C11 H11A 109.0
C10 C11 H11B 109.0
C12 C11 H11B 109.0
H11A C11 H11B 107.8
C13 C12 C11 112.08(15)
C13 C12 H12A 109.2
C11 C12 H12A 109.2
C13 C12 H12B 109.2
C11 C12 H12B 109.2
H12A C12 H12B 107.9
N2 C13 C12 178.7(2)
C15 C14 C16 109.55(17)
C15 C14 C17 108.63(17)
C16 C14 C17 107.57(15)
C15 C14 P1 105.97(13)
C16 C14 P1 120.11(13)
C17 C14 P1 104.52(14)
C14 C15 H15A 109.5
C14 C15 H15B 109.5
H15A C15 H15B 109.5
C14 C15 H15C 109.5
H15A C15 H15C 109.5
H15B C15 H15C 109.5
C14 C16 H16A 109.5
C14 C16 H16B 109.5
H16A C16 H16B 109.5
C14 C16 H16C 109.5
H16A C16 H16C 109.5
H16B C16 H16C 109.5
C14 C17 H17A 109.5
C14 C17 H17B 109.5
H17A C17 H17B 109.5
C14 C17 H17C 109.5
H17A C17 H17C 109.5
H17B C17 H17C 109.5
C19 C18 C20 109.55(16)
C19 C18 C21 107.93(16)
C20 C18 C21 108.40(17)
C19 C18 P1 119.60(14)
C20 C18 P1 107.30(13)
C21 C18 P1 103.52(12)
C18 C19 H19A 109.5
C18 C19 H19B 109.5
H19A C19 H19B 109.5
C18 C19 H19C 109.5
H19A C19 H19C 109.5
H19B C19 H19C 109.5
C18 C20 H20A 109.5
C18 C20 H20B 109.5
H20A C20 H20B 109.5
C18 C20 H20C 109.5
H20A C20 H20C 109.5
H20B C20 H20C 109.5
C18 C21 H21A 109.5
C18 C21 H21B 109.5
H21A C21 H21B 109.5
C18 C21 H21C 109.5
H21A C21 H21C 109.5
H21B C21 H21C 109.5
C7 C22 H22A 109.5
C7 C22 H22B 109.5
H22A C22 H22B 109.5
C7 C22 H22C 109.5
H22A C22 H22C 109.5
H22B C22 H22C 109.5
C1 N1 C4 106.58(14)
C1 N1 P1 125.85(12)
C4 N1 P1 127.45(12)
N1 P1 C18 102.39(8)
N1 P1 C14 103.95(8)
C18 P1 C14 111.02(8)

loop_
_geom_bond_atom_site_label_1
_geom_bond_atom_site_label_2
_geom_bond_distance
C1 C2 1.348(3)
C1 N1 1.392(2)
C1 H1 0.9500
C2 C3 1.432(2)
C2 H2 0.9500
C3 C8 1.403(2)
C3 C4 1.413(2)
C4 C5 1.414(2)
C4 N1 1.418(2)
C5 C6 1.392(2)
C5 C9 1.516(2)
C6 C7 1.405(2)
C6 H6 0.9500
C7 C8 1.377(2)
C7 C22 1.516(2)
C8 H8 0.9500
C9 C10 1.534(2)
C9 H9A 0.9900
C9 H9B 0.9900
C10 C11 1.529(2)
C10 H10A 0.9900
C10 H10B 0.9900
C11 C12 1.539(2)
C11 H11A 0.9900
C11 H11B 0.9900
C12 C13 1.461(3)
C12 H12A 0.9900
C12 H12B 0.9900
C13 N2 1.148(2)
C14 C15 1.528(3)
C14 C16 1.533(2)
C14 C17 1.542(3)
C14 P1 1.8886(19)
C15 H15A 0.9800
C15 H15B 0.9800
C15 H15C 0.9800
C16 H16A 0.9800
C16 H16B 0.9800
C16 H16C 0.9800
C17 H17A 0.9800
C17 H17B 0.9800
C17 H17C 0.9800
C18 C19 1.530(3)
C18 C20 1.534(3)
C18 C21 1.540(3)
C18 P1 1.8845(18)
C19 H19A 0.9800
C19 H19B 0.9800
C19 H19C 0.9800
C20 H20A 0.9800
C20 H20B 0.9800
C20 H20C 0.9800
C21 H21A 0.9800
C21 H21B 0.9800
C21 H21C 0.9800
C22 H22A 0.9800
C22 H22B 0.9800
C22 H22C 0.9800
N1 P1 1.7474(15)

loop_
_geom_torsion_atom_site_label_1
_geom_torsion_atom_site_label_2
_geom_torsion_atom_site_label_3
_geom_torsion_atom_site_label_4
_geom_torsion
N1 C1 C2 C3 0.2(2)
C1 C2 C3 C8 179.59(19)
C1 C2 C3 C4 0.6(2)
C8 C3 C4 C5 -1.0(3)
C2 C3 C4 C5 178.17(15)
C8 C3 C4 N1 179.80(15)
C2 C3 C4 N1 -1.06(19)
C3 C4 C5 C6 1.4(2)
N1 C4 C5 C6 -179.63(17)
C3 C4 C5 C9 -177.13(15)
N1 C4 C5 C9 1.9(3)
C4 C5 C6 C7 -1.4(2)
C9 C5 C6 C7 177.27(15)
C5 C6 C7 C8 0.9(3)
C5 C6 C7 C22 -176.81(17)
C6 C7 C8 C3 -0.3(2)
C22 C7 C8 C3 177.31(16)
C4 C3 C8 C7 0.4(3)
C2 C3 C8 C7 -178.48(18)
C6 C5 C9 C10 -93.47(18)
C4 C5 C9 C10 85.0(2)
C5 C9 C10 C11 71.06(18)
C9 C10 C11 C12 173.46(14)
C10 C11 C12 C13 -72.68(19)
C2 C1 N1 C4 -0.8(2)
C2 C1 N1 P1 175.53(14)
C5 C4 N1 C1 -177.96(18)
C3 C4 N1 C1 1.14(19)
C5 C4 N1 P1 5.8(3)
C3 C4 N1 P1 -175.13(12)
C1 N1 P1 C18 -63.54(17)
C4 N1 P1 C18 112.05(15)
C1 N1 P1 C14 52.12(17)
C4 N1 P1 C14 -132.29(15)
C19 C18 P1 N1 48.50(16)
C20 C18 P1 N1 173.95(13)
C21 C18 P1 N1 -71.54(14)
C19 C18 P1 C14 -61.92(17)
C20 C18 P1 C14 63.53(15)
C21 C18 P1 C14 178.04(13)
C15 C14 P1 N1 47.73(15)
C16 C14 P1 N1 -76.90(16)
C17 C14 P1 N1 162.40(12)
C15 C14 P1 C18 157.14(14)
C16 C14 P1 C18 32.51(18)
C17 C14 P1 C18 -88.19(14)
